data_1545903
loop_
_publ_author_name
'Suzuki, Itaru'
'Tsunoi, Shinji'
'Shibata, Ikuya'

_publ_section_title
;
 Catalytic Annulation of Diethyl Methylenecyclopropane-1,1-dicarboxylate
 with 1,1-Dicyanoalkenes.
;
_journal_issue 10
_journal_name_full 'Organic letters'
_journal_page_first 2690
_journal_page_last 2693
_journal_paper_doi 10.1021/acs.orglett.7b01023
_journal_volume 19
_journal_year 2017
_chemical_formula_moiety 'C20 H19 Br N2 O4'
_chemical_formula_sum 'C20 H19 Br N2 O4'
_chemical_formula_weight 431.29
_space_group_IT_number 14
_symmetry_cell_setting monoclinic
_symmetry_Int_Tables_number 14
_symmetry_space_group_name_Hall '-P 2ybc'
_symmetry_space_group_name_H-M 'P 1 21/c 1'
_atom_sites_solution_hydrogens geom
_atom_sites_solution_primary direct
_atom_sites_solution_secondary difmap
_cell_angle_alpha 90.0000
_cell_angle_beta 91.5907(10)
_cell_angle_gamma 90.0000
_cell_formula_units_Z 8
_cell_length_a 28.3676(5)
_cell_length_b 12.0527(2)
_cell_length_c 11.4928(2)
_cell_measurement_reflns_used 18751
_cell_measurement_temperature 123
_cell_measurement_theta_max 68.17
_cell_measurement_theta_min 3.12
_cell_volume 3927.94(12)
_computing_cell_refinement 'RAPID AUTO'
_computing_data_collection 'RAPID AUTO (Rigaku, ????)'
_computing_data_reduction 'RAPID AUTO'
_computing_molecular_graphics 'CrystalStructure 4.0'
_computing_publication_material 'CrystalStructure 4.0 (Rigaku, 2010)'
_computing_structure_refinement 'CRYSTALS (Carruthers, et al., 1999)'
_computing_structure_solution 'Superflip (Palatinus, et al., 2007)'
_diffrn_ambient_temperature 123
_diffrn_detector_area_resol_mean 10.000
_diffrn_measured_fraction_theta_full 1.000
_diffrn_measured_fraction_theta_max 1.000
_diffrn_measurement_device_type 'Rigaku R-AXIS RAPID'
_diffrn_measurement_method \w
_diffrn_radiation_type 'Cu K\a'
_diffrn_radiation_wavelength 1.54187
_diffrn_reflns_av_R_equivalents 0.1516
_diffrn_reflns_limit_h_max 31
_diffrn_reflns_limit_h_min -31
_diffrn_reflns_limit_k_max 13
_diffrn_reflns_limit_k_min -13
_diffrn_reflns_limit_l_max 12
_diffrn_reflns_limit_l_min -12
_diffrn_reflns_number 37652
_diffrn_reflns_theta_full 60.00
_diffrn_reflns_theta_max 60.00
_diffrn_standards_number 0
_exptl_absorpt_coefficient_mu 3.093
_exptl_absorpt_correction_T_max 0.734
_exptl_absorpt_correction_T_min 0.507
_exptl_absorpt_correction_type multi-scan
_exptl_absorpt_process_details 'ABSCOR (Rigaku, 1995)'
_exptl_crystal_colour colorless
_exptl_crystal_density_diffrn 1.459
_exptl_crystal_density_method 'not measured'
_exptl_crystal_description prism
_exptl_crystal_F_000 1760.00
_exptl_crystal_size_max 0.200
_exptl_crystal_size_mid 0.100
_exptl_crystal_size_min 0.100
_refine_diff_density_max 0.926
_refine_diff_density_min -0.698
_refine_ls_extinction_method none
_refine_ls_goodness_of_fit_ref 1.007
_refine_ls_hydrogen_treatment constr
_refine_ls_number_parameters 531
_refine_ls_number_reflns 3309
_refine_ls_R_factor_gt 0.0613
_refine_ls_shift/su_max 0.004
_refine_ls_structure_factor_coef Fsqd
_refine_ls_weighting_details 'w = 1/[0.0008Fo^2^ + 1.0000\s(Fo^2^)]/(4Fo^2^)'
_refine_ls_weighting_scheme calc
_refine_ls_wR_factor_ref 0.1498
_reflns_number_gt 1733
_reflns_number_total 5834
_reflns_threshold_expression F^2^>2.0\s(F^2^)
_cod_data_source_file ol7b01023_si_002.cif
_cod_data_source_block t449-4
_cod_depositor_comments 'Adding full bibliography for 1545903.cif.'
_cod_original_cell_volume 3927.92(12)
_cod_database_code 1545903

loop_
_symmetry_equiv_pos_site_id
_symmetry_equiv_pos_as_xyz
1 +X,+Y,+Z
2 -X,1/2+Y,1/2-Z
3 -X,-Y,-Z
4 +X,1/2-Y,1/2+Z

loop_
_atom_site_label
_atom_site_type_symbol
_atom_site_fract_x
_atom_site_fract_y
_atom_site_fract_z
_atom_site_U_iso_or_equiv
_atom_site_adp_type
_atom_site_occupancy
_atom_site_symmetry_multiplicity
_atom_site_calc_flag
_atom_site_refinement_flags
Br1 Br 0.5585(3) 0.3177(7) 0.3285(8) 0.050(3) Uiso 0.6000 4 d .
Br2 Br 0.9483(4) 0.8112(8) 0.3520(9) 0.060(3) Uiso 0.6000 4 d .
Br42 Br 0.5514(6) 0.3141(14) 0.3049(14) 0.057(6) Uiso 0.2000 4 d .
Br56 Br 0.5655(6) 0.3200(15) 0.3549(14) 0.066(7) Uiso 0.2000 4 d .
Br57 Br 0.9533(5) 0.8105(13) 0.3222(12) 0.053(5) Uiso 0.2000 4 d .
Br58 Br 0.9453(7) 0.7969(15) 0.3680(19) 0.060(8) Uiso 0.2000 4 d .
O4 O 0.8807(3) 0.4113(7) 0.3021(9) 0.061(4) Uani 1.0 4 d .
O5 O 0.6182(3) 0.6329(7) 0.1736(7) 0.064(4) Uani 1.0 4 d .
O6 O 0.9293(3) 0.2114(7) 0.2428(8) 0.064(4) Uani 1.0 4 d .
O7 O 0.5671(3) 0.7333(6) 0.2812(7) 0.059(3) Uani 1.0 4 d .
O13 O 0.8742(3) 0.1134(7) 0.1394(7) 0.063(4) Uani 1.0 4 d .
O23 O 0.9074(3) 0.4926(7) 0.1392(8) 0.074(4) Uani 1.0 4 d .
O30 O 0.5834(3) 1.0065(7) 0.1926(7) 0.066(4) Uani 1.0 4 d .
O55 O 0.6191(3) 0.9275(7) 0.3495(9) 0.057(3) Uani 1.0 4 d .
N3 N 0.7175(4) 0.6580(9) 0.3535(9) 0.060(4) Uani 1.0 4 d .
N8 N 0.7144(4) 0.5911(10) -0.0114(10) 0.058(5) Uani 1.0 4 d .
N10 N 0.7777(4) 0.1502(9) 0.3066(10) 0.061(5) Uani 1.0 4 d .
N20 N 0.7793(4) 0.0693(9) -0.0622(10) 0.064(5) Uani 1.0 4 d .
C9 C 0.6218(4) 0.8300(11) 0.1767(11) 0.044(5) Uani 1.0 4 d .
C11 C 0.6505(5) 0.3900(10) 0.2905(10) 0.055(5) Uani 1.0 4 d .
C12 C 0.9457(5) 0.4879(11) 0.4203(12) 0.095(6) Uani 1.0 4 d .
C14 C 0.6166(5) 0.3182(11) 0.2503(11) 0.047(5) Uani 1.0 4 d .
C15 C 0.7118(4) 0.7480(10) 0.1469(12) 0.045(5) Uani 1.0 4 d .
C16 C 0.7003(5) 0.3272(11) 0.1367(11) 0.042(5) Uani 1.0 4 d .
C17 C 0.8903(5) 0.4136(12) 0.1867(14) 0.053(6) Uani 1.0 4 d .
C18 C 0.7965(5) 0.8395(9) 0.1835(11) 0.039(5) Uani 1.0 4 d .
C19 C 0.7835(4) 0.2299(11) 0.0955(12) 0.048(5) Uani 1.0 4 d .
C21 C 0.7150(4) 0.6963(11) 0.2628(13) 0.049(5) Uani 1.0 4 d .
C22 C 0.8333(5) 0.7925(10) 0.1222(11) 0.062(5) Uani 1.0 4 d .
C24 C 0.8224(5) 0.3185(10) 0.0837(10) 0.048(5) Uani 1.0 4 d .
C25 C 0.8522(5) 0.8673(10) 0.3458(11) 0.055(5) Uani 1.0 4 d .
C26 C 0.8921(5) 0.1985(13) 0.1703(13) 0.057(6) Uani 1.0 4 d .
C27 C 0.8865(4) 0.8195(10) 0.2795(13) 0.051(5) Uani 1.0 4 d .
C28 C 0.6233(5) 0.2521(9) 0.1551(11) 0.044(5) Uani 1.0 4 d .
C29 C 0.6031(6) 0.7195(12) 0.2096(12) 0.054(6) Uani 1.0 4 d .
C31 C 0.7472(5) 0.8482(9) 0.1286(10) 0.050(5) Uani 1.0 4 d .
C32 C 0.6050(5) 0.9315(12) 0.2412(14) 0.051(6) Uani 1.0 4 d .
C33 C 0.7090(4) 0.9264(10) 0.1699(10) 0.050(5) Uani 1.0 4 d .
C34 C 0.6338(4) 0.8429(9) 0.0484(10) 0.054(5) Uani 1.0 4 d .
C35 C 0.7122(5) 0.6577(12) 0.0568(13) 0.048(6) Uani 1.0 4 d .
C36 C 0.8074(5) 0.8772(9) 0.2979(12) 0.047(5) Uani 1.0 4 d .
C37 C 0.7821(4) 0.1392(11) 0.0078(12) 0.041(5) Uani 1.0 4 d .
C38 C 0.8729(5) 0.3084(11) 0.1280(11) 0.047(5) Uani 1.0 4 d .
C39 C 0.5141(5) 0.6567(10) 0.4177(10) 0.081(6) Uani 1.0 4 d .
C40 C 0.6940(5) 0.3919(10) 0.2357(11) 0.056(5) Uani 1.0 4 d .
C41 C 0.5425(4) 0.6315(9) 0.3119(11) 0.061(5) Uani 1.0 4 d .
C43 C 0.7467(4) 0.3290(9) 0.0758(10) 0.053(5) Uani 1.0 4 d .
C44 C 0.6653(5) 0.2561(10) 0.0990(11) 0.055(5) Uani 1.0 4 d .
C45 C 0.6712(5) 0.8360(9) 0.1378(10) 0.039(5) Uani 1.0 4 d .
C46 C 0.9500(5) 0.1090(12) 0.2853(11) 0.075(6) Uani 1.0 4 d .
C47 C 0.7806(5) 0.1801(12) 0.2137(14) 0.056(6) Uani 1.0 4 d .
C48 C 0.8785(5) 0.7823(11) 0.1687(14) 0.070(6) Uani 1.0 4 d .
C49 C 0.8960(5) 0.5058(10) 0.3745(12) 0.081(6) Uani 1.0 4 d .
C50 C 0.7872(4) 0.4111(9) 0.1063(10) 0.050(5) Uani 1.0 4 d .
C51 C 0.6070(4) 1.0222(9) 0.4236(10) 0.055(5) Uani 1.0 4 d .
C52 C 0.8610(4) 0.3178(10) -0.0003(11) 0.057(5) Uani 1.0 4 d .
C53 C 0.5579(5) 1.0114(10) 0.4667(10) 0.076(6) Uani 1.0 4 d .
C54 C 0.9818(4) 0.1349(10) 0.3870(11) 0.072(5) Uani 1.0 4 d .
H1 H 0.6446 0.4380 0.3517 0.0655 Uiso 1.0 4 calc R
H2 H 0.8269 0.7654 0.0477 0.0749 Uiso 1.0 4 calc R
H3 H 0.8597 0.8929 0.4204 0.0659 Uiso 1.0 4 calc R
H4 H 0.5995 0.2033 0.1319 0.0530 Uiso 1.0 4 calc R
H5 H 0.7835 0.9071 0.3418 0.0559 Uiso 1.0 4 calc R
H6 H 0.7192 0.4337 0.2650 0.0678 Uiso 1.0 4 calc R
H7 H 0.6694 0.2122 0.0335 0.0664 Uiso 1.0 4 calc R
H8 H 0.9032 0.7519 0.1277 0.0845 Uiso 1.0 4 calc R
H9 H 0.7130 0.9428 0.2522 0.0598 Uiso 1.0 4 calc R
H10 H 0.7068 0.9953 0.1265 0.0599 Uiso 1.0 4 calc R
H11 H 0.5220 0.6091 0.2471 0.0727 Uiso 1.0 4 calc R
H12 H 0.5653 0.5732 0.3286 0.0727 Uiso 1.0 4 calc R
H13 H 0.9249 0.0585 0.3053 0.0891 Uiso 1.0 4 calc R
H14 H 0.9674 0.0780 0.2214 0.0891 Uiso 1.0 4 calc R
H15 H 0.8948 0.5725 0.3272 0.0969 Uiso 1.0 4 calc R
H16 H 0.8743 0.5130 0.4378 0.0969 Uiso 1.0 4 calc R
H17 H 0.7874 0.4386 0.1857 0.0607 Uiso 1.0 4 calc R
H18 H 0.7900 0.4729 0.0529 0.0607 Uiso 1.0 4 calc R
H19 H 0.6280 1.0238 0.4916 0.0654 Uiso 1.0 4 calc R
H20 H 0.6099 1.0911 0.3808 0.0655 Uiso 1.0 4 calc R
H21 H 0.7502 0.8594 0.0447 0.0601 Uiso 1.0 4 calc R
H22 H 0.7396 0.3333 -0.0080 0.0631 Uiso 1.0 4 calc R
H23 H 0.6285 0.7824 -0.0060 0.0642 Uiso 1.0 4 calc R
H24 H 0.6279 0.9130 0.0092 0.0642 Uiso 1.0 4 calc R
H25 H 0.8641 0.2533 -0.0500 0.0685 Uiso 1.0 4 calc R
H26 H 0.8684 0.3842 -0.0438 0.0685 Uiso 1.0 4 calc R
H27 H 0.9664 0.4798 0.3561 0.1136 Uiso 1.0 4 calc R
H28 H 0.9562 0.5488 0.4683 0.1135 Uiso 1.0 4 calc R
H29 H 0.9461 0.4209 0.4655 0.1135 Uiso 1.0 4 calc R
H30 H 0.4924 0.7156 0.3990 0.0973 Uiso 1.0 4 calc R
H31 H 0.4969 0.5925 0.4419 0.0973 Uiso 1.0 4 calc R
H32 H 0.5352 0.6801 0.4797 0.0973 Uiso 1.0 4 calc R
H33 H 0.5545 0.9439 0.5101 0.0918 Uiso 1.0 4 calc R
H34 H 0.5508 1.0736 0.5154 0.0919 Uiso 1.0 4 calc R
H35 H 0.5366 1.0106 0.4004 0.0918 Uiso 1.0 4 calc R
H36 H 0.9631 0.1678 0.4462 0.0866 Uiso 1.0 4 calc R
H37 H 0.9971 0.0696 0.4174 0.0866 Uiso 1.0 4 calc R
H38 H 1.0052 0.1871 0.3630 0.0865 Uiso 1.0 4 calc R

loop_
_atom_site_aniso_label
_atom_site_aniso_U_11
_atom_site_aniso_U_22
_atom_site_aniso_U_33
_atom_site_aniso_U_12
_atom_site_aniso_U_13
_atom_site_aniso_U_23
O4 0.062(6) 0.046(6) 0.074(8) -0.006(5) 0.005(6) 0.004(6)
O5 0.076(7) 0.049(7) 0.067(7) 0.001(5) 0.007(5) -0.014(6)
O6 0.046(6) 0.068(7) 0.076(8) -0.003(5) 0.001(5) 0.004(6)
O7 0.064(6) 0.040(6) 0.072(7) -0.014(5) 0.019(5) 0.005(5)
O13 0.053(7) 0.057(7) 0.080(7) 0.006(5) -0.001(5) 0.002(6)
O23 0.102(8) 0.050(7) 0.069(7) -0.019(6) 0.003(6) 0.007(6)
O30 0.082(7) 0.053(7) 0.062(7) 0.016(5) -0.006(5) 0.020(6)
O55 0.071(7) 0.046(6) 0.053(7) -0.006(5) -0.001(6) -0.013(6)
N3 0.070(8) 0.062(9) 0.049(9) 0.014(6) -0.007(7) 0.001(7)
N8 0.043(7) 0.070(10) 0.061(10) 0.005(7) -0.011(7) 0.002(7)
N10 0.071(8) 0.052(8) 0.061(9) -0.004(6) 0.009(8) -0.019(8)
N20 0.070(8) 0.054(8) 0.070(10) -0.005(7) 0.002(7) -0.008(7)
C9 0.040(9) 0.062(11) 0.031(10) -0.004(8) -0.005(7) -0.002(8)
C11 0.045(9) 0.068(10) 0.051(10) 0.004(8) 0.006(8) -0.012(8)
C12 0.074(12) 0.107(14) 0.103(12) -0.028(10) -0.002(10) -0.016(10)
C14 0.059(10) 0.038(9) 0.044(10) 0.003(8) -0.007(8) 0.007(8)
C15 0.053(9) 0.034(9) 0.046(11) -0.011(7) -0.020(8) 0.008(8)
C16 0.040(9) 0.047(9) 0.038(10) 0.008(7) 0.001(7) 0.014(8)
C17 0.048(9) 0.049(11) 0.061(13) 0.005(8) -0.002(9) 0.007(10)
C18 0.056(10) 0.032(8) 0.028(9) -0.014(7) -0.008(8) -0.004(7)
C19 0.065(10) 0.057(10) 0.021(10) -0.016(8) 0.000(7) 0.002(8)
C21 0.063(9) 0.037(10) 0.047(12) 0.001(7) -0.007(10) -0.009(9)
C22 0.041(9) 0.088(11) 0.058(11) 0.002(8) 0.010(8) -0.021(8)
C24 0.047(9) 0.036(8) 0.060(10) -0.000(8) -0.012(8) 0.014(8)
C25 0.055(10) 0.061(10) 0.049(11) -0.003(8) -0.021(9) 0.000(8)
C26 0.044(10) 0.061(12) 0.066(12) -0.010(9) 0.013(8) 0.030(10)
C27 0.037(9) 0.043(9) 0.072(11) 0.017(7) -0.009(8) 0.004(9)
C28 0.044(9) 0.038(9) 0.050(10) -0.006(7) -0.007(8) -0.007(8)
C29 0.072(11) 0.045(11) 0.043(11) -0.002(9) 0.001(8) 0.003(8)
C31 0.066(10) 0.048(9) 0.037(9) -0.012(8) 0.004(8) 0.004(7)
C32 0.065(11) 0.041(10) 0.046(12) -0.004(8) -0.001(9) 0.025(10)
C33 0.048(9) 0.045(9) 0.057(10) -0.002(7) 0.004(7) -0.001(7)
C34 0.066(9) 0.055(10) 0.040(10) -0.008(7) -0.011(8) 0.016(7)
C35 0.051(9) 0.042(11) 0.049(12) -0.015(8) -0.006(8) 0.019(8)
C36 0.054(10) 0.034(8) 0.051(10) 0.001(7) 0.002(8) -0.000(8)
C37 0.042(8) 0.044(10) 0.035(10) -0.003(7) -0.007(7) 0.015(8)
C38 0.077(11) 0.036(9) 0.029(10) -0.007(8) 0.001(7) 0.003(8)
C39 0.085(11) 0.095(12) 0.064(10) -0.003(9) 0.027(9) 0.013(9)
C40 0.065(11) 0.040(9) 0.065(11) -0.007(7) 0.005(9) -0.012(8)
C41 0.054(9) 0.037(9) 0.090(12) -0.024(7) -0.007(9) 0.014(8)
C43 0.049(9) 0.039(9) 0.070(11) -0.003(7) -0.022(8) 0.006(7)
C44 0.061(11) 0.048(9) 0.057(11) 0.001(8) 0.015(9) -0.003(8)
C45 0.052(9) 0.032(8) 0.034(9) 0.002(7) -0.006(8) 0.007(6)
C46 0.059(10) 0.097(13) 0.066(11) 0.017(9) -0.011(9) 0.029(10)
C47 0.043(9) 0.069(11) 0.056(13) 0.013(8) 0.001(10) -0.009(11)
C48 0.050(11) 0.078(11) 0.083(13) 0.004(8) -0.001(10) -0.029(9)
C49 0.101(13) 0.047(10) 0.094(13) -0.035(9) 0.011(10) -0.022(9)
C50 0.067(9) 0.020(7) 0.064(10) -0.002(7) 0.008(7) 0.003(7)
C51 0.070(11) 0.048(9) 0.046(10) -0.010(8) 0.004(8) -0.010(8)
C52 0.060(9) 0.057(10) 0.054(10) 0.000(7) 0.015(8) 0.006(8)
C53 0.082(12) 0.072(11) 0.076(11) 0.011(8) 0.018(9) 0.010(8)
C54 0.053(9) 0.088(11) 0.075(11) -0.000(8) -0.009(9) 0.029(9)

loop_
_atom_type_symbol
_atom_type_description
_atom_type_scat_dispersion_real
_atom_type_scat_dispersion_imag
_atom_type_scat_source
C C 0.0181 0.0091
;
International Tables for Crystallography
(1992, Vol. C, Tables 4.2.6.8 and 6.1.1.4)
;
H H 0.0000 0.0000
;
International Tables for Crystallography
(1992, Vol. C, Table 6.1.1.4)
;
Br Br -0.6763 1.2805
;
International Tables for Crystallography
(1992, Vol. C, Tables 4.2.6.8 and 6.1.1.4)
;
N N 0.0311 0.0180
;
International Tables for Crystallography
(1992, Vol. C, Tables 4.2.6.8 and 6.1.1.4)
;
O O 0.0492 0.0322
;
International Tables for Crystallography
(1992, Vol. C, Tables 4.2.6.8 and 6.1.1.4)
;

loop_
_geom_angle_atom_site_label_1
_geom_angle_atom_site_label_2
_geom_angle_atom_site_label_3
_geom_angle
_geom_angle_publ_flag
C17 O4 C49 118.2(10) yes
C26 O6 C46 114.7(10) yes
C29 O7 C41 115.0(9) yes
C32 O55 C51 117.1(10) yes
C29 C9 C32 118.7(11) yes
C29 C9 C34 115.2(11) yes
C29 C9 C45 117.8(11) yes
C32 C9 C34 118.1(11) yes
C32 C9 C45 114.8(11) yes
C34 C9 C45 57.9(8) yes
C14 C11 C40 118.6(11) yes
Br1 C14 Br42 9.8(6) yes
Br1 C14 Br56 10.8(6) yes
Br1 C14 C11 117.0(10) yes
Br1 C14 C28 121.2(10) yes
Br42 C14 Br56 20.5(7) yes
Br42 C14 C11 124.6(11) yes
Br42 C14 C28 113.1(10) yes
Br56 C14 C11 108.7(10) yes
Br56 C14 C28 129.4(11) yes
C11 C14 C28 121.7(12) yes
C21 C15 C31 114.8(10) yes
C21 C15 C35 108.4(11) yes
C21 C15 C45 112.0(11) yes
C31 C15 C35 116.2(11) yes
C31 C15 C45 86.7(9) yes
C35 C15 C45 117.7(10) yes
C40 C16 C43 120.3(11) yes
C40 C16 C44 119.8(12) yes
C43 C16 C44 119.7(11) yes
O4 C17 O23 123.4(13) yes
O4 C17 C38 110.2(11) yes
O23 C17 C38 126.1(14) yes
C22 C18 C31 120.7(11) yes
C22 C18 C36 116.8(12) yes
C31 C18 C36 122.6(11) yes
C24 C19 C37 117.0(11) yes
C24 C19 C43 86.4(9) yes
C24 C19 C47 114.6(11) yes
C37 C19 C43 116.6(10) yes
C37 C19 C47 108.7(11) yes
C43 C19 C47 112.2(11) yes
N3 C21 C15 178.8(14) yes
C18 C22 C48 122.8(12) yes
C19 C24 C38 126.0(10) yes
C19 C24 C50 91.0(9) yes
C19 C24 C52 126.7(10) yes
C38 C24 C50 128.3(10) yes
C38 C24 C52 60.6(8) yes
C50 C24 C52 128.0(10) yes
C27 C25 C36 118.2(12) yes
O6 C26 O13 127.4(13) yes
O6 C26 C38 111.8(12) yes
O13 C26 C38 120.8(12) yes
Br2 C27 Br57 11.1(5) yes
Br2 C27 Br58 7.9(7) yes
Br2 C27 C25 115.5(11) yes
Br2 C27 C48 120.9(10) yes
Br57 C27 Br58 17.8(8) yes
Br57 C27 C25 125.5(12) yes
Br57 C27 C48 110.6(11) yes
Br58 C27 C25 112.1(12) yes
Br58 C27 C48 124.0(12) yes
C25 C27 C48 123.5(12) yes
C14 C28 C44 119.8(11) yes
O5 C29 O7 127.1(13) yes
O5 C29 C9 123.8(13) yes
O7 C29 C9 109.2(11) yes
C15 C31 C18 118.0(9) yes
C15 C31 C33 88.4(9) yes
C18 C31 C33 124.5(10) yes
O30 C32 O55 127.2(13) yes
O30 C32 C9 122.4(13) yes
O55 C32 C9 110.3(11) yes
C31 C33 C45 89.1(9) yes
C9 C34 C45 59.5(8) yes
N8 C35 C15 177.1(13) yes
C18 C36 C25 121.3(12) yes
N20 C37 C19 177.4(12) yes
C17 C38 C24 112.2(11) yes
C17 C38 C26 118.8(11) yes
C17 C38 C52 115.8(11) yes
C24 C38 C26 120.7(11) yes
C24 C38 C52 58.7(8) yes
C26 C38 C52 116.8(11) yes
C11 C40 C16 119.5(12) yes
O7 C41 C39 107.2(9) yes
C16 C43 C19 119.9(10) yes
C16 C43 C50 123.7(10) yes
C19 C43 C50 88.1(9) yes
C16 C44 C28 120.3(11) yes
C9 C45 C15 130.1(10) yes
C9 C45 C33 127.6(10) yes
C9 C45 C34 62.6(8) yes
C15 C45 C33 87.6(9) yes
C15 C45 C34 127.2(10) yes
C33 C45 C34 127.3(10) yes
O6 C46 C54 108.5(11) yes
N10 C47 C19 174.7(15) yes
C22 C48 C27 117.4(13) yes
O4 C49 C12 110.2(10) yes
C24 C50 C43 88.8(8) yes
O55 C51 C53 111.1(9) yes
C24 C52 C38 60.8(8) yes

loop_
_geom_bond_atom_site_label_1
_geom_bond_atom_site_label_2
_geom_bond_distance
_geom_bond_publ_flag
Br1 C14 1.899(15) yes
Br2 C27 1.923(15) yes
Br42 C14 1.97(2) yes
Br56 C14 1.91(2) yes
Br57 C27 1.948(18) yes
Br58 C27 1.95(3) yes
O4 C17 1.361(19) yes
O4 C49 1.470(16) yes
O5 C29 1.206(17) yes
O6 C26 1.336(17) yes
O6 C46 1.447(16) yes
O7 C29 1.339(17) yes
O7 C41 1.460(14) yes
O13 C26 1.194(17) yes
O23 C17 1.206(17) yes
O30 C32 1.218(16) yes
O55 C32 1.297(18) yes
O55 C51 1.471(14) yes
N3 C21 1.141(18) yes
N8 C35 1.125(18) yes
N10 C47 1.131(19) yes
N20 C37 1.166(17) yes
C9 C29 1.487(19) yes
C9 C32 1.514(19) yes
C9 C34 1.531(17) yes
C9 C45 1.485(17) yes
C11 C14 1.366(18) yes
C11 C40 1.400(19) yes
C12 C49 1.51(2) yes
C14 C28 1.371(17) yes
C15 C21 1.47(2) yes
C15 C31 1.588(17) yes
C15 C35 1.503(19) yes
C15 C45 1.566(16) yes
C16 C40 1.395(18) yes
C16 C43 1.507(17) yes
C16 C44 1.374(18) yes
C17 C38 1.514(19) yes
C18 C22 1.397(18) yes
C18 C31 1.522(18) yes
C18 C36 1.416(18) yes
C19 C24 1.545(17) yes
C19 C37 1.487(19) yes
C19 C43 1.599(17) yes
C19 C47 1.49(2) yes
C22 C48 1.381(19) yes
C24 C38 1.510(17) yes
C24 C50 1.525(16) yes
C24 C52 1.478(17) yes
C25 C27 1.378(19) yes
C25 C36 1.377(19) yes
C26 C38 1.51(2) yes
C27 C48 1.36(2) yes
C28 C44 1.369(18) yes
C31 C33 1.521(16) yes
C33 C45 1.565(16) yes
C34 C45 1.459(16) yes
C38 C52 1.507(17) yes
C39 C41 1.509(17) yes
C43 C50 1.550(16) yes
C46 C54 1.489(17) yes
C51 C53 1.496(17) yes
